data_7001736
loop_
_publ_author_name
'Cheng, Xiao-Ning'
'Xue, Wei'
'Huang, Jun-Hou'
'Chen, Xiao-Ming'

_publ_section_title
;
 Spin canting and/or metamagnetic behaviours of four isostructural
 grid-type coordination networks
;
_journal_issue 29
_journal_name_full 'Dalton Transactions'
_journal_page_first 5701
_journal_paper_doi 10.1039/b901524h
_journal_year 2009
_chemical_formula_sum 'C12 H9 Co N O5'
_chemical_formula_weight 306.13
_chemical_name_systematic
;
?
;
_space_group_IT_number 61
_symmetry_cell_setting orthorhombic
_symmetry_space_group_name_Hall '-P 2ac 2ab'
_symmetry_space_group_name_H-M 'P b c a'
_atom_sites_solution_hydrogens geom
_atom_sites_solution_primary direct
_atom_sites_solution_secondary difmap
_audit_creation_method SHELXL-97
_cell_angle_alpha 90.00
_cell_angle_beta 90.00
_cell_angle_gamma 90.00
_cell_formula_units_Z 8
_cell_length_a 16.5177(19)
_cell_length_b 7.1669(8)
_cell_length_c 18.958(2)
_cell_measurement_temperature 293(2)
_cell_volume 2244.3(4)
_computing_cell_refinement SAINT
_computing_data_collection SMART
_computing_data_reduction SAINT
_computing_structure_refinement 'SHELXL-97 (Sheldrick, 1997)'
_computing_structure_solution 'SHELXS-97 (Sheldrick, 1990)'
_diffrn_ambient_temperature 293(2)
_diffrn_measured_fraction_theta_full 0.990
_diffrn_measured_fraction_theta_max 0.990
_diffrn_measurement_device_type CCD
_diffrn_measurement_method '/w scan'
_diffrn_radiation_monochromator graphite
_diffrn_radiation_source 'fine-focus sealed tube'
_diffrn_radiation_type MoK\a
_diffrn_radiation_wavelength 0.71073
_diffrn_reflns_av_R_equivalents 0.0313
_diffrn_reflns_av_sigmaI/netI 0.0363
_diffrn_reflns_limit_h_max 15
_diffrn_reflns_limit_h_min -20
_diffrn_reflns_limit_k_max 7
_diffrn_reflns_limit_k_min -8
_diffrn_reflns_limit_l_max 17
_diffrn_reflns_limit_l_min -23
_diffrn_reflns_number 6639
_diffrn_reflns_theta_full 25.99
_diffrn_reflns_theta_max 25.99
_diffrn_reflns_theta_min 2.47
_exptl_absorpt_coefficient_mu 1.546
_exptl_absorpt_correction_T_max 0.9267
_exptl_absorpt_correction_T_min 0.7474
_exptl_absorpt_correction_type multi-scan
_exptl_absorpt_process_details SADABS
_exptl_crystal_colour red
_exptl_crystal_density_diffrn 1.812
_exptl_crystal_density_method 'not measured'
_exptl_crystal_description needle-like
_exptl_crystal_F_000 1240
_exptl_crystal_size_max 0.20
_exptl_crystal_size_mid 0.05
_exptl_crystal_size_min 0.05
_refine_diff_density_max 0.391
_refine_diff_density_min -0.244
_refine_diff_density_rms 0.072
_refine_ls_extinction_method none
_refine_ls_goodness_of_fit_ref 1.040
_refine_ls_hydrogen_treatment constr
_refine_ls_matrix_type full
_refine_ls_number_parameters 172
_refine_ls_number_reflns 2180
_refine_ls_number_restraints 0
_refine_ls_restrained_S_all 1.040
_refine_ls_R_factor_all 0.0403
_refine_ls_R_factor_gt 0.0352
_refine_ls_shift/su_max 0.001
_refine_ls_shift/su_mean 0.000
_refine_ls_structure_factor_coef Fsqd
_refine_ls_weighting_details 'calc w=1/[\s^2^(Fo^2^)+(0.0559P)^2^+0.2627P] where P=(Fo^2^+2Fc^2^)/3'
_refine_ls_weighting_scheme calc
_refine_ls_wR_factor_gt 0.0915
_refine_ls_wR_factor_ref 0.0946
_reflns_number_gt 1908
_reflns_number_total 2180
_reflns_threshold_expression >2sigma(I)
_cod_data_source_file b901524h.txt
_cod_data_source_block 1.Co
_cod_original_cell_volume 2244.3(5)
_cod_original_sg_symbol_H-M Pbca
_cod_database_code 7001736

loop_
_symmetry_equiv_pos_as_xyz
'x, y, z'
'-x+1/2, -y, z+1/2'
'-x, y+1/2, -z+1/2'
'x+1/2, -y+1/2, -z'
'-x, -y, -z'
'x-1/2, y, -z-1/2'
'x, -y-1/2, z-1/2'
'-x-1/2, y-1/2, z'

loop_
_atom_site_label
_atom_site_type_symbol
_atom_site_fract_x
_atom_site_fract_y
_atom_site_fract_z
_atom_site_U_iso_or_equiv
_atom_site_adp_type
_atom_site_occupancy
_atom_site_symmetry_multiplicity
_atom_site_calc_flag
_atom_site_refinement_flags
_atom_site_disorder_assembly
_atom_site_disorder_group
Co1 Co 0.631415(19) 0.13362(4) 0.708095(15) 0.02750(15) Uani 1 1 d . . .
N1 N 0.65136(12) 0.1865(3) 0.59801(10) 0.0291(4) Uani 1 1 d . . .
O1 O 0.59136(11) -0.1145(2) 0.65461(8) 0.0349(4) Uani 1 1 d . . .
O2 O 0.48393(11) -0.2420(3) 0.80805(9) 0.0381(4) Uani 1 1 d . . .
O3 O 0.58270(11) -0.0408(3) 0.78654(8) 0.0356(4) Uani 1 1 d . . .
O4 O 0.74362(11) -0.0009(3) 0.71392(8) 0.0417(5) Uani 1 1 d . . .
O5 O 0.83720(12) -0.1556(3) 0.77423(10) 0.0411(5) Uani 1 1 d . . .
C1 C 0.68041(16) 0.3408(3) 0.57015(13) 0.0354(6) Uani 1 1 d . . .
H1A H 0.6994 0.4337 0.6001 0.043 Uiso 1 1 calc R . .
C2 C 0.68395(16) 0.3711(4) 0.49690(13) 0.0391(6) Uani 1 1 d . . .
H2A H 0.7043 0.4829 0.4794 0.047 Uiso 1 1 calc R . .
C3 C 0.65774(17) 0.2373(3) 0.45194(12) 0.0381(6) Uani 1 1 d . . .
H3A H 0.6599 0.2571 0.4035 0.046 Uiso 1 1 calc R . .
C4 C 0.62731(14) 0.0683(4) 0.47869(12) 0.0316(5) Uani 1 1 d . . .
C5 C 0.59855(17) -0.0789(4) 0.43650(13) 0.0405(6) Uani 1 1 d . . .
H5A H 0.6006 -0.0689 0.3876 0.049 Uiso 1 1 calc R . .
C6 C 0.56779(17) -0.2358(4) 0.46678(13) 0.0405(6) Uani 1 1 d . . .
H6A H 0.5487 -0.3317 0.4382 0.049 Uiso 1 1 calc R . .
C7 C 0.56440(16) -0.2556(3) 0.54078(12) 0.0362(6) Uani 1 1 d . . .
H7A H 0.5435 -0.3638 0.5608 0.043 Uiso 1 1 calc R . .
C8 C 0.59206(14) -0.1149(3) 0.58261(12) 0.0295(5) Uani 1 1 d . . .
C9 C 0.62472(13) 0.0495(3) 0.55310(12) 0.0270(5) Uani 1 1 d . . .
C10 C 0.53848(17) -0.2358(3) 0.69224(13) 0.0354(6) Uani 1 1 d . . .
H10A H 0.5588 -0.3627 0.6907 0.042 Uiso 1 1 calc R . .
H10B H 0.4849 -0.2338 0.6713 0.042 Uiso 1 1 calc R . .
C11 C 0.53471(14) -0.1668(3) 0.76836(12) 0.0291(5) Uani 1 1 d . . .
C12 C 0.78068(16) -0.0412(4) 0.76781(14) 0.0415(6) Uani 1 1 d . . .
H12A H 0.7649 0.0207 0.8087 0.050 Uiso 1 1 calc R . .

loop_
_atom_site_aniso_label
_atom_site_aniso_U_11
_atom_site_aniso_U_22
_atom_site_aniso_U_33
_atom_site_aniso_U_23
_atom_site_aniso_U_13
_atom_site_aniso_U_12
Co1 0.0296(2) 0.0314(2) 0.0214(2) -0.00209(12) 0.00146(12) -0.00083(13)
N1 0.0270(10) 0.0335(10) 0.0268(10) -0.0007(8) 0.0005(8) -0.0006(8)
O1 0.0456(10) 0.0357(9) 0.0234(8) -0.0006(7) 0.0050(7) -0.0113(8)
O2 0.0363(10) 0.0513(11) 0.0266(8) 0.0060(8) 0.0021(7) -0.0090(8)
O3 0.0395(10) 0.0404(10) 0.0268(8) 0.0001(7) 0.0020(7) -0.0063(8)
O4 0.0376(10) 0.0564(12) 0.0311(9) -0.0013(8) -0.0016(7) 0.0130(9)
O5 0.0413(10) 0.0457(11) 0.0363(10) -0.0129(8) -0.0075(9) 0.0170(9)
C1 0.0354(14) 0.0364(13) 0.0345(13) 0.0010(11) 0.0001(11) -0.0054(11)
C2 0.0381(15) 0.0420(15) 0.0373(14) 0.0094(11) 0.0046(11) -0.0062(12)
C3 0.0378(15) 0.0507(17) 0.0260(12) 0.0093(12) 0.0031(10) 0.0007(12)
C4 0.0287(13) 0.0416(14) 0.0244(12) 0.0004(10) 0.0000(9) 0.0038(10)
C5 0.0453(15) 0.0534(16) 0.0228(12) -0.0034(11) -0.0027(11) 0.0014(13)
C6 0.0485(17) 0.0418(15) 0.0311(13) -0.0119(12) -0.0062(11) -0.0010(12)
C7 0.0408(15) 0.0332(13) 0.0345(13) -0.0034(11) 0.0003(11) -0.0024(11)
C8 0.0275(12) 0.0335(13) 0.0275(12) 0.0002(10) 0.0027(9) 0.0035(9)
C9 0.0244(12) 0.0320(12) 0.0247(11) -0.0027(9) 0.0028(9) 0.0044(9)
C10 0.0432(15) 0.0334(13) 0.0296(12) 0.0031(11) 0.0067(11) -0.0081(11)
C11 0.0321(13) 0.0299(12) 0.0254(11) 0.0058(10) -0.0018(10) 0.0030(10)
C12 0.0440(15) 0.0458(15) 0.0346(13) -0.0124(12) -0.0011(12) 0.0133(13)

loop_
_atom_type_symbol
_atom_type_description
_atom_type_scat_dispersion_real
_atom_type_scat_dispersion_imag
_atom_type_scat_source
C C 0.0033 0.0016 'International Tables Vol C Tables 4.2.6.8 and 6.1.1.4'
H H 0.0000 0.0000 'International Tables Vol C Tables 4.2.6.8 and 6.1.1.4'
N N 0.0061 0.0033 'International Tables Vol C Tables 4.2.6.8 and 6.1.1.4'
O O 0.0106 0.0060 'International Tables Vol C Tables 4.2.6.8 and 6.1.1.4'
Co Co 0.3494 0.9721 'International Tables Vol C Tables 4.2.6.8 and 6.1.1.4'

loop_
_geom_angle_atom_site_label_1
_geom_angle_atom_site_label_2
_geom_angle_atom_site_label_3
_geom_angle
_geom_angle_site_symmetry_1
_geom_angle_site_symmetry_3
_geom_angle_publ_flag
O5 Co1 O4 94.82(8) 8_765 . ?
O5 Co1 O3 95.92(7) 8_765 . ?
O4 Co1 O3 91.59(7) . . ?
O5 Co1 O2 90.34(7) 8_765 3_656 ?
O4 Co1 O2 174.22(6) . 3_656 ?
O3 Co1 O2 90.47(7) . 3_656 ?
O5 Co1 N1 115.47(8) 8_765 . ?
O4 Co1 N1 89.81(7) . . ?
O3 Co1 N1 148.35(7) . . ?
O2 Co1 N1 85.61(7) 3_656 . ?
O5 Co1 O1 169.90(7) 8_765 . ?
O4 Co1 O1 85.21(7) . . ?
O3 Co1 O1 73.99(6) . . ?
O2 Co1 O1 90.17(7) 3_656 . ?
N1 Co1 O1 74.62(7) . . ?
C1 N1 C9 118.0(2) . . ?
C1 N1 Co1 126.46(17) . . ?
C9 N1 Co1 115.34(15) . . ?
C8 O1 C10 120.33(18) . . ?
C8 O1 Co1 118.06(13) . . ?
C10 O1 Co1 117.20(14) . . ?
C11 O2 Co1 134.11(16) . 3_646 ?
C11 O3 Co1 118.49(14) . . ?
C12 O4 Co1 126.52(16) . . ?
C12 O5 Co1 128.27(17) . 8_755 ?
N1 C1 C2 122.7(2) . . ?
N1 C1 H1A 118.6 . . ?
C2 C1 H1A 118.6 . . ?
C3 C2 C1 119.9(2) . . ?
C3 C2 H2A 120.0 . . ?
C1 C2 H2A 120.0 . . ?
C2 C3 C4 119.8(2) . . ?
C2 C3 H3A 120.1 . . ?
C4 C3 H3A 120.1 . . ?
C3 C4 C5 124.2(2) . . ?
C3 C4 C9 116.8(2) . . ?
C5 C4 C9 119.0(2) . . ?
C6 C5 C4 120.4(2) . . ?
C6 C5 H5A 119.8 . . ?
C4 C5 H5A 119.8 . . ?
C5 C6 C7 121.1(2) . . ?
C5 C6 H6A 119.4 . . ?
C7 C6 H6A 119.4 . . ?
C8 C7 C6 119.4(2) . . ?
C8 C7 H7A 120.3 . . ?
C6 C7 H7A 120.3 . . ?
C7 C8 O1 125.5(2) . . ?
C7 C8 C9 121.0(2) . . ?
O1 C8 C9 113.4(2) . . ?
N1 C9 C8 118.3(2) . . ?
N1 C9 C4 122.7(2) . . ?
C8 C9 C4 119.0(2) . . ?
O1 C10 C11 107.53(19) . . ?
O1 C10 H10A 110.2 . . ?
C11 C10 H10A 110.2 . . ?
O1 C10 H10B 110.2 . . ?
C11 C10 H10B 110.2 . . ?
H10A C10 H10B 108.5 . . ?
O2 C11 O3 124.8(2) . . ?
O2 C11 C10 117.2(2) . . ?
O3 C11 C10 117.9(2) . . ?
O4 C12 O5 127.6(2) . . ?
O4 C12 H12A 116.2 . . ?
O5 C12 H12A 116.2 . . ?

loop_
_geom_bond_atom_site_label_1
_geom_bond_atom_site_label_2
_geom_bond_distance
_geom_bond_site_symmetry_2
_geom_bond_publ_flag
Co1 O5 2.0303(17) 8_765 ?
Co1 O4 2.0920(18) . ?
Co1 O3 2.1028(16) . ?
Co1 O2 2.1255(18) 3_656 ?
Co1 N1 2.1464(19) . ?
Co1 O1 2.1515(16) . ?
N1 C1 1.316(3) . ?
N1 C9 1.372(3) . ?
O1 C8 1.365(3) . ?
O1 C10 1.424(3) . ?
O2 C11 1.249(3) . ?
O2 Co1 2.1255(18) 3_646 ?
O3 C11 1.250(3) . ?
O4 C12 1.226(3) . ?
O5 C12 1.249(3) . ?
O5 Co1 2.0303(17) 8_755 ?
C1 C2 1.407(3) . ?
C1 H1A 0.9300 . ?
C2 C3 1.354(4) . ?
C2 H2A 0.9300 . ?
C3 C4 1.406(3) . ?
C3 H3A 0.9300 . ?
C4 C5 1.406(4) . ?
C4 C9 1.418(3) . ?
C5 C6 1.361(4) . ?
C5 H5A 0.9300 . ?
C6 C7 1.411(3) . ?
C6 H6A 0.9300 . ?
C7 C8 1.362(3) . ?
C7 H7A 0.9300 . ?
C8 C9 1.412(3) . ?
C10 C11 1.527(3) . ?
C10 H10A 0.9700 . ?
C10 H10B 0.9700 . ?
C12 H12A 0.9300 . ?
